data_7014000
loop_
_publ_author_name
'Kwon, Heon Yong'
'Lee, Su Yeon'
'Lee, Bun Yeoul'
'Shin, Dong Mok'
'Chung, Young Keun'

_publ_section_title
;
 Synthesis, characterization and ethylene reactivity of
 2-diphenylphosphanylbenzamido nickel complexes.
;
_journal_issue 6
_journal_name_full 'Dalton transactions (Cambridge, England : 2003)'
_journal_page_first 921
_journal_page_last 928
_journal_paper_doi 10.1039/b317033k
_journal_year 2004
_chemical_formula_sum 'C41 H41 N Ni O P2'
_chemical_formula_weight 684.40
_chemical_name_systematic
;
?
;
_space_group_IT_number 2
_symmetry_cell_setting triclinic
_symmetry_space_group_name_Hall '-P 1'
_symmetry_space_group_name_H-M 'P -1'
_atom_sites_solution_hydrogens geom
_atom_sites_solution_primary direct
_atom_sites_solution_secondary difmap
_audit_creation_method SHELXL-97
_cell_angle_alpha 102.270(5)
_cell_angle_beta 109.119(5)
_cell_angle_gamma 95.366(4)
_cell_formula_units_Z 2
_cell_length_a 12.0570(10)
_cell_length_b 12.1230(10)
_cell_length_c 13.9160(10)
_cell_measurement_reflns_used 4240
_cell_measurement_temperature 293(2)
_cell_measurement_theta_max 25.028
_cell_measurement_theta_min 0.998
_cell_volume 1848.4(3)
_computing_cell_refinement 'HKL Scalepack (Otwinowski & Minor 1997)'
_computing_data_collection 'Collect (Nonius BV, 1997-2000)'
_computing_data_reduction 'HKL Denzo and Scalepack (Otwinowski & Minor 1997)'
_computing_molecular_graphics 'ORTEP 32'
_computing_structure_refinement 'SHELXL-97 (Sheldrick, 1997)'
_computing_structure_solution 'SHELXS-97 (Sheldrick, 1990)'
_diffrn_ambient_temperature 293(2)
_diffrn_detector_area_resol_mean 9
_diffrn_measured_fraction_theta_full 0.837
_diffrn_measured_fraction_theta_max 0.837
_diffrn_measurement_device_type KappaCCD
_diffrn_measurement_method CCD
_diffrn_radiation_monochromator graphite
_diffrn_radiation_source 'fine-focus sealed tube'
_diffrn_radiation_type MoK\a
_diffrn_radiation_wavelength 0.71073
_diffrn_reflns_av_R_equivalents 0.1013
_diffrn_reflns_av_sigmaI/netI 0.2650
_diffrn_reflns_limit_h_max 14
_diffrn_reflns_limit_h_min -12
_diffrn_reflns_limit_k_max 13
_diffrn_reflns_limit_k_min -14
_diffrn_reflns_limit_l_max 15
_diffrn_reflns_limit_l_min -13
_diffrn_reflns_number 8431
_diffrn_reflns_theta_full 25.25
_diffrn_reflns_theta_max 25.25
_diffrn_reflns_theta_min 3.73
_exptl_absorpt_coefficient_mu 0.643
_exptl_absorpt_correction_type none
_exptl_crystal_colour brown
_exptl_crystal_density_diffrn 1.230
_exptl_crystal_density_method 'not measured'
_exptl_crystal_description block
_exptl_crystal_F_000 720
_exptl_crystal_size_max 0.40
_exptl_crystal_size_mid 0.20
_exptl_crystal_size_min 0.20
_refine_diff_density_max 0.317
_refine_diff_density_min -0.370
_refine_diff_density_rms 0.060
_refine_ls_extinction_coef 0.0040(18)
_refine_ls_extinction_expression Fc^*^=kFc[1+0.001xFc^2^\l^3^/sin(2\q)]^-1/4^
_refine_ls_extinction_method SHELXL
_refine_ls_goodness_of_fit_ref 1.006
_refine_ls_hydrogen_treatment mixed
_refine_ls_matrix_type full
_refine_ls_number_parameters 406
_refine_ls_number_reflns 5613
_refine_ls_number_restraints 0
_refine_ls_restrained_S_all 1.006
_refine_ls_R_factor_all 0.2605
_refine_ls_R_factor_gt 0.0914
_refine_ls_shift/su_max 0.001
_refine_ls_shift/su_mean 0.000
_refine_ls_structure_factor_coef Fsqd
_refine_ls_weighting_details 'calc w=1/[\s^2^(Fo^2^)+(0.0719P)^2^+0.0000P] where P=(Fo^2^+2Fc^2^)/3'
_refine_ls_weighting_scheme calc
_refine_ls_wR_factor_gt 0.1593
_refine_ls_wR_factor_ref 0.2142
_reflns_number_gt 2099
_reflns_number_total 5613
_reflns_threshold_expression >2sigma(I)
_cod_data_source_file b317033k.txt
_cod_data_source_block 7
_cod_depositor_comments
;
The following automatic conversions were performed:

'_symmetry_cell_setting' tag value 'Triclnic' was replaced with
'triclinic' value.

Automatic conversion script
Id: cif_fix_values 1646 2011-03-28 12:23:43Z adriana 
;
_cod_original_sg_symbol_H-M P-1
_cod_database_code 7014000

loop_
_symmetry_equiv_pos_as_xyz
'x, y, z'
'-x, -y, -z'

loop_
_atom_site_label
_atom_site_type_symbol
_atom_site_fract_x
_atom_site_fract_y
_atom_site_fract_z
_atom_site_U_iso_or_equiv
_atom_site_adp_type
_atom_site_occupancy
_atom_site_symmetry_multiplicity
_atom_site_calc_flag
_atom_site_refinement_flags
_atom_site_disorder_assembly
_atom_site_disorder_group
Ni1 Ni 0.68948(11) 0.80144(9) 0.39334(10) 0.0645(5) Uani 1 1 d . . .
P1 P 0.5255(2) 0.82244(19) 0.2768(2) 0.0614(8) Uani 1 1 d . . .
P2 P 0.8073(3) 0.7890(2) 0.5459(2) 0.0755(9) Uani 1 1 d . . .
O1 O 0.4786(6) 0.4766(5) 0.3065(6) 0.105(3) Uani 1 1 d . . .
N1 N 0.6189(7) 0.6362(6) 0.3440(5) 0.059(2) Uani 1 1 d . . .
C1 C 0.5105(9) 0.5807(8) 0.3324(7) 0.066(3) Uani 1 1 d . . .
C2 C 0.4191(8) 0.6540(8) 0.3469(7) 0.061(3) Uani 1 1 d . . .
C3 C 0.4134(8) 0.7586(7) 0.3193(7) 0.059(3) Uani 1 1 d . . .
C4 C 0.3187(10) 0.8108(8) 0.3267(7) 0.075(3) Uani 1 1 d . . .
H4 H 0.3114 0.8794 0.3074 0.090 Uiso 1 1 calc R . .
C5 C 0.2332(9) 0.7650(10) 0.3621(8) 0.085(3) Uani 1 1 d . . .
H5 H 0.1705 0.8025 0.3665 0.103 Uiso 1 1 calc R . .
C6 C 0.2438(11) 0.6651(10) 0.3896(9) 0.091(4) Uani 1 1 d . . .
H6 H 0.1892 0.6342 0.4152 0.109 Uiso 1 1 calc R . .
C7 C 0.3345(11) 0.6093(8) 0.3799(8) 0.087(3) Uani 1 1 d . . .
H7 H 0.3385 0.5389 0.3962 0.105 Uiso 1 1 calc R . .
C8 C 0.4880(8) 0.9626(7) 0.2653(8) 0.060(3) Uani 1 1 d . . .
C9 C 0.5101(8) 1.0465(8) 0.3563(8) 0.074(3) Uani 1 1 d . . .
H9 H 0.5331 1.0272 0.4204 0.089 Uiso 1 1 calc R . .
C10 C 0.4992(10) 1.1572(10) 0.3554(11) 0.093(4) Uani 1 1 d . . .
H10 H 0.5163 1.2123 0.4185 0.111 Uiso 1 1 calc R . .
C11 C 0.4622(11) 1.1886(10) 0.2595(13) 0.107(4) Uani 1 1 d . . .
H11 H 0.4562 1.2643 0.2587 0.128 Uiso 1 1 calc R . .
C12 C 0.4353(10) 1.1060(10) 0.1676(11) 0.102(4) Uani 1 1 d . . .
H12 H 0.4080 1.1239 0.1031 0.122 Uiso 1 1 calc R . .
C13 C 0.4495(9) 0.9945(9) 0.1728(9) 0.088(3) Uani 1 1 d . . .
H13 H 0.4319 0.9387 0.1101 0.106 Uiso 1 1 calc R . .
C14 C 0.4898(9) 0.7393(7) 0.1416(7) 0.059(2) Uani 1 1 d . . .
C15 C 0.5750(10) 0.7454(8) 0.0974(9) 0.081(3) Uani 1 1 d . . .
H15 H 0.6492 0.7910 0.1368 0.097 Uiso 1 1 calc R . .
C16 C 0.5529(14) 0.6845(11) -0.0058(11) 0.097(4) Uani 1 1 d . . .
H16 H 0.6109 0.6898 -0.0360 0.117 Uiso 1 1 calc R . .
C17 C 0.4438(18) 0.6168(12) -0.0615(10) 0.124(5) Uani 1 1 d . . .
H17 H 0.4278 0.5756 -0.1304 0.149 Uiso 1 1 calc R . .
C18 C 0.3587(14) 0.6080(12) -0.0191(12) 0.139(6) Uani 1 1 d . . .
H18 H 0.2853 0.5609 -0.0585 0.167 Uiso 1 1 calc R . .
C19 C 0.3806(10) 0.6688(10) 0.0824(9) 0.093(4) Uani 1 1 d . . .
H19 H 0.3218 0.6626 0.1116 0.112 Uiso 1 1 calc R . .
C20 C 0.7077(9) 0.5696(9) 0.3298(7) 0.065(3) Uani 1 1 d . . .
C21 C 0.7211(10) 0.4675(9) 0.3576(8) 0.085(3) Uani 1 1 d . . .
H21 H 0.6680 0.4343 0.3834 0.101 Uiso 1 1 calc R . .
C22 C 0.8158(14) 0.4153(10) 0.3464(11) 0.121(5) Uani 1 1 d . . .
H22 H 0.8270 0.3473 0.3660 0.145 Uiso 1 1 calc R . .
C23 C 0.8924(12) 0.4635(14) 0.3065(11) 0.119(5) Uani 1 1 d . . .
H23 H 0.9553 0.4278 0.2994 0.142 Uiso 1 1 calc R . .
C24 C 0.8780(12) 0.5626(12) 0.2773(9) 0.101(4) Uani 1 1 d . . .
H24 H 0.9310 0.5949 0.2509 0.121 Uiso 1 1 calc R . .
C25 C 0.7857(10) 0.6141(9) 0.2868(8) 0.082(3) Uani 1 1 d . . .
H25 H 0.7742 0.6805 0.2643 0.098 Uiso 1 1 calc R . .
C26 C 0.7831(8) 0.9555(7) 0.4213(8) 0.072(3) Uani 1 1 d . . .
H26A H 0.7399 1.0141 0.4421 0.108 Uiso 1 1 calc R . .
H26B H 0.8588 0.9652 0.4782 0.108 Uiso 1 1 calc R . .
C27 C 0.8038(11) 0.9670(11) 0.3247(10) 0.086(3) Uani 1 1 d . . .
C28 C 0.7546(10) 1.0396(11) 0.2669(11) 0.099(4) Uani 1 1 d . . .
H28 H 0.7079 1.0866 0.2918 0.119 Uiso 1 1 calc R . .
C29 C 0.7688(15) 1.0488(15) 0.1736(14) 0.140(6) Uani 1 1 d . . .
H29 H 0.7325 1.0987 0.1362 0.168 Uiso 1 1 calc R . .
C30 C 0.8426(19) 0.977(2) 0.1388(17) 0.160(8) Uani 1 1 d . . .
H30 H 0.8552 0.9803 0.0769 0.192 Uiso 1 1 calc R . .
C31 C 0.8936(16) 0.9051(16) 0.1918(17) 0.146(7) Uani 1 1 d . . .
H31 H 0.9401 0.8580 0.1668 0.176 Uiso 1 1 calc R . .
C32 C 0.8774(11) 0.9012(11) 0.2836(13) 0.109(4) Uani 1 1 d . . .
H32 H 0.9166 0.8528 0.3214 0.131 Uiso 1 1 calc R . .
C33 C 0.8226(10) 0.9112(8) 0.6547(7) 0.094(3) Uani 1 1 d . . .
H33A H 0.7467 0.9146 0.6625 0.141 Uiso 1 1 calc R . .
H33B H 0.8499 0.9806 0.6402 0.141 Uiso 1 1 calc R . .
H33C H 0.8792 0.9025 0.7185 0.141 Uiso 1 1 calc R . .
C34 C 0.9605(8) 0.7741(9) 0.5606(8) 0.098(4) Uani 1 1 d . . .
H34A H 1.0032 0.7714 0.6314 0.148 Uiso 1 1 calc R . .
H34B H 0.9982 0.8384 0.5458 0.148 Uiso 1 1 calc R . .
H34C H 0.9608 0.7046 0.5124 0.148 Uiso 1 1 calc R . .
C35 C 0.7586(9) 0.6717(7) 0.5892(7) 0.104(4) Uani 1 1 d . . .
H35A H 0.7491 0.6012 0.5380 0.157 Uiso 1 1 calc R . .
H35B H 0.6838 0.6800 0.5978 0.157 Uiso 1 1 calc R . .
H35C H 0.8168 0.6708 0.6553 0.157 Uiso 1 1 calc R . .
C01 C 0.1753(9) 0.3693(8) 0.1131(6) 0.212(9) Uani 1 1 d R . .
H01 H 0.2526 0.4104 0.1466 0.255 Uiso 1 1 calc R . .
C02 C 0.1505(9) 0.2565(7) 0.1158(6) 0.221(10) Uani 1 1 d R . .
H02 H 0.2112 0.2218 0.1512 0.265 Uiso 1 1 calc R . .
C03 C 0.0356(9) 0.1954(8) 0.0660(6) 0.237(11) Uani 1 1 d R . .
H03 H 0.0190 0.1195 0.0678 0.284 Uiso 1 1 calc R . .
C04 C -0.0546(8) 0.2469(8) 0.0134(6) 0.261(13) Uani 1 1 d R . .
H04 H -0.1319 0.2058 -0.0202 0.313 Uiso 1 1 calc R . .
C05 C -0.0298(8) 0.3597(8) 0.0106(6) 0.53(4) Uani 1 1 d R . .
H05 H -0.0905 0.3944 -0.0248 0.636 Uiso 1 1 calc R . .
C06 C 0.0851(8) 0.4209(8) 0.0605(6) 0.49(4) Uani 1 1 d R . .
H06 H 0.1018 0.4967 0.0586 0.583 Uiso 1 1 calc R . .

loop_
_atom_site_aniso_label
_atom_site_aniso_U_11
_atom_site_aniso_U_22
_atom_site_aniso_U_33
_atom_site_aniso_U_23
_atom_site_aniso_U_13
_atom_site_aniso_U_12
Ni1 0.0632(9) 0.0412(7) 0.0760(10) 0.0160(6) 0.0093(7) 0.0016(6)
P1 0.0638(19) 0.0414(14) 0.0727(18) 0.0170(13) 0.0165(16) 0.0039(13)
P2 0.082(2) 0.0468(16) 0.083(2) 0.0170(15) 0.0109(18) 0.0045(15)
O1 0.098(6) 0.035(4) 0.172(7) 0.017(4) 0.045(5) 0.003(4)
N1 0.064(6) 0.040(4) 0.065(5) 0.013(4) 0.012(5) 0.003(5)
C1 0.070(8) 0.040(6) 0.083(7) 0.009(5) 0.026(6) -0.001(6)
C2 0.060(7) 0.040(6) 0.071(7) 0.004(5) 0.016(6) 0.004(6)
C3 0.057(7) 0.042(6) 0.078(7) 0.006(5) 0.027(6) 0.011(5)
C4 0.071(8) 0.054(6) 0.084(8) 0.015(6) 0.012(7) -0.003(6)
C5 0.055(7) 0.080(8) 0.123(9) 0.021(7) 0.035(7) 0.016(6)
C6 0.099(10) 0.070(8) 0.131(10) 0.042(7) 0.063(8) 0.022(7)
C7 0.101(9) 0.057(7) 0.116(9) 0.035(6) 0.049(8) 0.004(7)
C8 0.059(7) 0.041(5) 0.067(7) 0.016(6) 0.004(6) 0.003(5)
C9 0.082(8) 0.040(6) 0.087(8) 0.013(6) 0.015(7) 0.006(6)
C10 0.087(9) 0.062(8) 0.114(11) 0.006(8) 0.031(8) -0.005(7)
C11 0.112(11) 0.047(7) 0.151(13) 0.025(9) 0.034(10) 0.018(7)
C12 0.118(11) 0.063(8) 0.116(10) 0.052(8) 0.011(9) 0.019(8)
C13 0.101(9) 0.072(8) 0.085(8) 0.035(7) 0.018(7) 0.012(7)
C14 0.063(7) 0.045(5) 0.057(6) 0.013(5) 0.010(7) -0.001(5)
C15 0.105(10) 0.067(7) 0.074(9) 0.020(7) 0.035(8) 0.009(6)
C16 0.138(13) 0.088(9) 0.089(11) 0.038(8) 0.057(10) 0.039(9)
C17 0.164(16) 0.112(11) 0.067(9) 0.004(8) 0.017(12) 0.012(12)
C18 0.124(13) 0.156(14) 0.101(13) -0.012(10) 0.035(11) -0.030(10)
C19 0.074(9) 0.111(9) 0.063(8) -0.002(7) 0.007(7) -0.013(8)
C20 0.058(7) 0.056(7) 0.074(7) 0.017(6) 0.011(6) 0.021(6)
C21 0.089(9) 0.066(7) 0.103(9) 0.029(6) 0.030(7) 0.031(7)
C22 0.126(12) 0.079(9) 0.171(14) 0.051(9) 0.049(11) 0.053(10)
C23 0.083(11) 0.113(13) 0.135(12) 0.001(10) 0.019(9) 0.039(10)
C24 0.101(11) 0.084(9) 0.121(10) 0.024(8) 0.042(9) 0.029(8)
C25 0.071(8) 0.062(7) 0.103(9) 0.016(6) 0.023(7) 0.005(7)
C26 0.075(8) 0.041(6) 0.083(8) 0.026(5) 0.003(7) -0.001(5)
C27 0.062(8) 0.073(8) 0.100(10) 0.023(8) 0.008(8) -0.021(6)
C28 0.084(9) 0.102(9) 0.103(10) 0.044(8) 0.023(8) -0.030(8)
C29 0.106(13) 0.159(16) 0.127(14) 0.059(12) 0.010(11) -0.044(11)
C30 0.146(19) 0.17(2) 0.154(18) 0.054(15) 0.053(15) -0.043(15)
C31 0.145(16) 0.141(16) 0.156(17) -0.007(12) 0.102(15) -0.036(13)
C32 0.085(10) 0.095(10) 0.150(14) 0.046(9) 0.042(10) -0.003(8)
C33 0.111(9) 0.065(7) 0.084(8) 0.016(6) 0.009(7) 0.011(7)
C34 0.073(8) 0.087(8) 0.122(9) 0.025(7) 0.012(7) 0.034(7)
C35 0.142(11) 0.056(7) 0.103(9) 0.033(6) 0.025(8) 0.001(7)
C01 0.153(18) 0.19(2) 0.27(2) 0.055(18) 0.051(17) 0.004(16)
C02 0.22(3) 0.29(3) 0.175(18) 0.07(2) 0.096(19) 0.05(2)
C03 0.20(2) 0.29(3) 0.28(3) 0.16(2) 0.10(2) 0.04(2)
C04 0.17(2) 0.32(3) 0.38(3) 0.21(3) 0.10(2) 0.12(2)
C05 0.30(5) 0.39(5) 0.92(11) 0.41(7) 0.11(6) 0.05(4)
C06 0.22(3) 0.34(5) 0.94(11) 0.36(6) 0.13(5) 0.09(3)

loop_
_atom_type_symbol
_atom_type_description
_atom_type_scat_dispersion_real
_atom_type_scat_dispersion_imag
_atom_type_scat_source
C C 0.0033 0.0016 'International Tables Vol C Tables 4.2.6.8 and 6.1.1.4'
H H 0.0000 0.0000 'International Tables Vol C Tables 4.2.6.8 and 6.1.1.4'
N N 0.0061 0.0033 'International Tables Vol C Tables 4.2.6.8 and 6.1.1.4'
P P 0.1023 0.0942 'International Tables Vol C Tables 4.2.6.8 and 6.1.1.4'
Ni Ni 0.3393 1.1124 'International Tables Vol C Tables 4.2.6.8 and 6.1.1.4'
O O 0.0106 0.0060 'International Tables Vol C Tables 4.2.6.8 and 6.1.1.4'

loop_
_geom_angle_atom_site_label_1
_geom_angle_atom_site_label_2
_geom_angle_atom_site_label_3
_geom_angle
_geom_angle_site_symmetry_1
_geom_angle_site_symmetry_3
_geom_angle_publ_flag
C26 Ni1 N1 166.1(4) . . ?
C26 Ni1 P2 88.4(3) . . ?
N1 Ni1 P2 94.2(2) . . ?
C26 Ni1 P1 97.9(3) . . ?
N1 Ni1 P1 84.9(2) . . ?
P2 Ni1 P1 157.23(11) . . ?
C3 P1 C14 104.7(4) . . ?
C3 P1 C8 104.7(4) . . ?
C14 P1 C8 104.8(4) . . ?
C3 P1 Ni1 101.2(3) . . ?
C14 P1 Ni1 116.5(3) . . ?
C8 P1 Ni1 122.8(3) . . ?
C35 P2 C34 102.6(5) . . ?
C35 P2 C33 101.9(4) . . ?
C34 P2 C33 104.0(5) . . ?
C35 P2 Ni1 114.8(3) . . ?
C34 P2 Ni1 117.7(4) . . ?
C33 P2 Ni1 113.8(3) . . ?
C1 N1 C20 118.8(7) . . ?
C1 N1 Ni1 131.1(6) . . ?
C20 N1 Ni1 109.7(6) . . ?
O1 C1 N1 125.5(9) . . ?
O1 C1 C2 117.3(9) . . ?
N1 C1 C2 117.1(8) . . ?
C7 C2 C3 120.2(9) . . ?
C7 C2 C1 117.0(9) . . ?
C3 C2 C1 122.6(8) . . ?
C4 C3 C2 116.6(8) . . ?
C4 C3 P1 121.7(7) . . ?
C2 C3 P1 121.7(7) . . ?
C3 C4 C5 122.8(9) . . ?
C6 C5 C4 118.5(10) . . ?
C5 C6 C7 120.1(10) . . ?
C2 C7 C6 121.8(10) . . ?
C13 C8 C9 116.8(9) . . ?
C13 C8 P1 124.8(8) . . ?
C9 C8 P1 118.2(8) . . ?
C10 C9 C8 121.9(10) . . ?
C9 C10 C11 120.3(11) . . ?
C12 C11 C10 118.9(10) . . ?
C11 C12 C13 118.5(11) . . ?
C8 C13 C12 123.5(10) . . ?
C15 C14 C19 118.6(9) . . ?
C15 C14 P1 118.5(8) . . ?
C19 C14 P1 122.9(8) . . ?
C14 C15 C16 121.2(11) . . ?
C17 C16 C15 118.2(12) . . ?
C18 C17 C16 121.7(13) . . ?
C17 C18 C19 119.9(13) . . ?
C18 C19 C14 120.4(11) . . ?
C21 C20 C25 119.1(10) . . ?
C21 C20 N1 124.3(10) . . ?
C25 C20 N1 116.6(10) . . ?
C20 C21 C22 118.7(10) . . ?
C23 C22 C21 120.4(12) . . ?
C24 C23 C22 121.0(13) . . ?
C25 C24 C23 119.5(12) . . ?
C24 C25 C20 121.3(11) . . ?
C27 C26 Ni1 108.9(6) . . ?
C28 C27 C32 114.2(12) . . ?
C28 C27 C26 123.9(13) . . ?
C32 C27 C26 121.9(13) . . ?
C27 C28 C29 125.0(15) . . ?
C28 C29 C30 115.9(19) . . ?
C31 C30 C29 122(2) . . ?
C30 C31 C32 119(2) . . ?
C31 C32 C27 123.6(15) . . ?
C06 C01 C02 120.0 . . ?
C03 C02 C01 120.1 . . ?
C04 C03 C02 119.9 . . ?
C03 C04 C05 120.0 . . ?
C06 C05 C04 120.0 . . ?
C01 C06 C05 119.9 . . ?

loop_
_geom_bond_atom_site_label_1
_geom_bond_atom_site_label_2
_geom_bond_distance
_geom_bond_site_symmetry_2
_geom_bond_publ_flag
Ni1 C26 1.981(8) . ?
Ni1 N1 1.981(7) . ?
Ni1 P2 2.179(3) . ?
Ni1 P1 2.185(3) . ?
P1 C3 1.816(9) . ?
P1 C14 1.823(9) . ?
P1 C8 1.825(9) . ?
P2 C35 1.780(8) . ?
P2 C34 1.820(9) . ?
P2 C33 1.826(9) . ?
O1 C1 1.224(9) . ?
N1 C1 1.355(10) . ?
N1 C20 1.439(10) . ?
C1 C2 1.515(12) . ?
C2 C7 1.362(11) . ?
C2 C3 1.403(11) . ?
C3 C4 1.378(11) . ?
C4 C5 1.398(12) . ?
C5 C6 1.351(12) . ?
C6 C7 1.367(12) . ?
C8 C13 1.369(11) . ?
C8 C9 1.375(11) . ?
C9 C10 1.362(13) . ?
C10 C11 1.409(14) . ?
C11 C12 1.365(14) . ?
C12 C13 1.393(13) . ?
C14 C15 1.363(12) . ?
C14 C19 1.387(12) . ?
C15 C16 1.393(13) . ?
C16 C17 1.366(16) . ?
C17 C18 1.346(16) . ?
C18 C19 1.372(14) . ?
C20 C21 1.381(12) . ?
C20 C25 1.394(12) . ?
C21 C22 1.391(14) . ?
C22 C23 1.370(15) . ?
C23 C24 1.356(15) . ?
C24 C25 1.355(13) . ?
C26 C27 1.477(14) . ?
C27 C28 1.364(14) . ?
C27 C32 1.422(15) . ?
C28 C29 1.389(16) . ?
C29 C30 1.43(2) . ?
C30 C31 1.32(2) . ?
C31 C32 1.364(17) . ?
C01 C06 1.3815 . ?
C01 C02 1.3831 . ?
C02 C03 1.3822 . ?
C03 C04 1.3817 . ?
C04 C05 1.3830 . ?
C05 C06 1.3825 . ?
